data_4032577
loop_
_publ_author_name
'Chauhan, Pankaj'
'Mahajan, Suruchi'
'Kaya, Ugur'
'Peuronen, Anssi'
'Rissanen, Kari'
'Enders, Dieter'

_publ_section_title
;
 Asymmetric Synthesis of Amino-Bis-Pyrazolone Derivatives via an
 Organocatalytic Mannich Reaction.
;
_journal_name_full 'The Journal of organic chemistry'
_journal_paper_doi 10.1021/acs.joc.7b01113
_journal_year 2017
_chemical_absolute_configuration ad
_chemical_formula_moiety 'C33 H31 N5 O4'
_chemical_formula_sum 'C33 H31 N5 O4'
_chemical_formula_weight 561.63
_space_group_crystal_system monoclinic
_space_group_IT_number 4
_space_group_name_Hall 'P 2yb'
_space_group_name_H-M_alt 'P 1 21 1'
_symmetry_space_group_name_Hall 'P 2yb'
_symmetry_space_group_name_H-M 'P 1 21 1'
_atom_sites_solution_hydrogens mixed
_atom_sites_solution_primary direct
_audit_creation_date 2017-03-10
_audit_creation_method
;
Olex2 1.2
(compiled 2017.03.02 svn.r3394 for OlexSys, GUI svn.r5324)
;
_cell_angle_alpha 90
_cell_angle_beta 112.8024(16)
_cell_angle_gamma 90
_cell_formula_units_Z 4
_cell_length_a 10.48005(13)
_cell_length_b 24.7093(3)
_cell_length_c 12.42655(18)
_cell_measurement_reflns_used 22592
_cell_measurement_temperature 120.01(10)
_cell_measurement_theta_max 76.5700
_cell_measurement_theta_min 3.8190
_cell_volume 2966.42(8)
_computing_cell_refinement 'CrysAlisPro 1.171.38.43 (Rigaku OD, 2015)'
_computing_data_collection 'CrysAlisPro 1.171.38.43 (Rigaku OD, 2015)'
_computing_data_reduction 'CrysAlisPro 1.171.38.43 (Rigaku OD, 2015)'
_computing_molecular_graphics 'Olex2 (Dolomanov et al., 2009)'
_computing_publication_material 'Olex2 (Dolomanov et al., 2009)'
_computing_structure_refinement 'ShelXL (Sheldrick, 2015)'
_computing_structure_solution 'ShelXS (Sheldrick, 2008)'
_diffrn_ambient_environment N~2~
_diffrn_ambient_temperature 120.01(10)
_diffrn_detector 'CCD plate'
_diffrn_detector_area_resol_mean 10.3953
_diffrn_detector_type Atlas
_diffrn_measured_fraction_theta_full 1.000
_diffrn_measured_fraction_theta_max 1.000
_diffrn_measurement_details
;
List of Runs (angles in degrees, time in seconds):

  # Type    Start    End  Width  t~exp~   \w     \q     \k     \f   Frames
--------------------------------------------------------------------------
  1  \w   -116.00 -18.00   1.00    3.50    --  -41.90 -37.00  30.00   98
  2  \w   -116.00 -18.00   1.00    3.50    --  -41.90 -37.00 -60.00   98
  3  \w   -122.00  -1.00   1.00    3.50    --  -41.90 -19.00 120.00  121
  4  \w      1.00  83.00   1.00    3.50    --   41.90 -99.00  30.00   82
  5  \w     20.00  46.00   1.00    3.50    --   54.00  81.00 -73.48   26
  6  \w     40.00 143.00   1.00    3.50    --   70.00  64.00 -20.92  103
  7  \w     37.00 146.00   1.00    3.50    --   70.00  77.00 -77.29  109
  8  \w     51.00 156.00   1.00   17.50    --   82.00  72.00 -39.72  105
  9  \w     65.00 166.00   1.00   17.50    --   94.00  62.00 -87.05  101
 10  \w    100.00 178.00   1.00   17.50    --  112.00 111.00 120.00   78
 11  \w     36.00 116.00   1.00   17.50    --  112.00-111.00 -60.00   80
 12  \w     36.00 116.00   1.00   17.50    --  112.00-111.00 150.00   80
 13  \w     79.00 178.00   1.00   17.50    --  112.00  77.00 -30.00   99
 14  \w     83.00 178.00   1.00   17.50    --  112.00  61.00 -30.00   95
 15  \w     79.00 178.00   1.00   17.50    --  112.00  77.00 -60.00   99
 16  \w     36.00 116.00   1.00   17.50    --  112.00-111.00  60.00   80
 17  \w     79.00 178.00   1.00   17.50    --  112.00  77.00  30.00   99
 18  \w     83.00 178.00   1.00   17.50    --  112.00  61.00   0.00   95
 19  \w     79.00 178.00   1.00   17.50    --  112.00  77.00 -90.00   99
 20  \w     57.00 151.00   1.00   17.50    --  112.00 178.00-180.00   94
 21  \w     81.00 178.00   1.00   17.50    --  112.00  71.00   2.85   97
 22  \w     16.00  46.00   1.00    3.50    --   50.00  81.00 163.30   30
 23  \w     21.00  49.00   1.00    3.50    --   54.00  78.00-125.11   28
 24  \w     21.00  49.00   1.00    3.50    --   54.00  78.00  34.55   28
 25  \w     30.00 137.00   1.00    3.50    --   62.00  75.00-167.05  107
 26  \w     33.00 142.00   1.00    3.50    --   66.00  77.00  79.26  109
 27  \w     38.00 145.00   1.00    3.50    --   70.00  75.00 145.40  107
 28  \w     83.00 178.00   1.00   17.50    --  112.00  61.00  90.00   95
;
_diffrn_measurement_device 'four-circle diffractometer'
_diffrn_measurement_device_type 'SuperNova, Dual, Cu at zero, Atlas'
_diffrn_measurement_method '\w scans'
_diffrn_orient_matrix_type 'CrysAlisPro convention (1999,Acta A55,543-557)'
_diffrn_orient_matrix_UB_11 -0.1418874000
_diffrn_orient_matrix_UB_12 -0.0193456000
_diffrn_orient_matrix_UB_13 -0.0047734000
_diffrn_orient_matrix_UB_21 -0.0687081000
_diffrn_orient_matrix_UB_22 0.0202034000
_diffrn_orient_matrix_UB_23 -0.1267870000
_diffrn_orient_matrix_UB_31 0.0241727000
_diffrn_orient_matrix_UB_32 -0.0557476000
_diffrn_orient_matrix_UB_33 -0.0444117000
_diffrn_radiation_monochromator mirror
_diffrn_radiation_probe x-ray
_diffrn_radiation_type CuK\a
_diffrn_radiation_wavelength 1.54184
_diffrn_reflns_av_R_equivalents 0.0397
_diffrn_reflns_av_unetI/netI 0.0313
_diffrn_reflns_Laue_measured_fraction_full 1.000
_diffrn_reflns_Laue_measured_fraction_max 1.000
_diffrn_reflns_limit_h_max 12
_diffrn_reflns_limit_h_min -12
_diffrn_reflns_limit_k_max 29
_diffrn_reflns_limit_k_min -30
_diffrn_reflns_limit_l_max 15
_diffrn_reflns_limit_l_min -15
_diffrn_reflns_number 45844
_diffrn_reflns_point_group_measured_fraction_full 0.993
_diffrn_reflns_point_group_measured_fraction_max 0.991
_diffrn_reflns_theta_full 67.684
_diffrn_reflns_theta_max 72.000
_diffrn_reflns_theta_min 3.578
_diffrn_source 'micro-focus sealed X-ray tube'
_diffrn_source_type 'SuperNova (Cu) X-ray Source'
_exptl_absorpt_coefficient_mu 0.683
_exptl_absorpt_correction_T_max 0.937
_exptl_absorpt_correction_T_min 0.803
_exptl_absorpt_correction_type analytical
_exptl_absorpt_process_details
;
CrysAlisPro 1.171.38.43 (Rigaku Oxford Diffraction, 2015)
Analytical numeric absorption correction using a multifaceted crystal
            model based on expressions derived by R.C. Clark & J.S. Reid.
(Clark, R. C. & Reid, J. S. (1995). Acta Cryst. A51, 887-897)
Empirical absorption correction using spherical harmonics,
 implemented in SCALE3 ABSPACK scaling algorithm.
;
_exptl_crystal_colour colourless
_exptl_crystal_colour_primary colourless
_exptl_crystal_density_diffrn 1.258
_exptl_crystal_description block
_exptl_crystal_F_000 1184
_exptl_crystal_size_max 0.153
_exptl_crystal_size_mid 0.145
_exptl_crystal_size_min 0.13
_refine_diff_density_max 0.171
_refine_diff_density_min -0.160
_refine_diff_density_rms 0.032
_refine_ls_abs_structure_details
;
 Flack x determined using 4882 quotients [(I+)-(I-)]/[(I+)+(I-)]
 (Parsons, Flack and Wagner, Acta Cryst. B69 (2013) 249-259).
;
_refine_ls_abs_structure_Flack -0.02(7)
_refine_ls_extinction_method none
_refine_ls_goodness_of_fit_ref 1.023
_refine_ls_hydrogen_treatment mixed
_refine_ls_matrix_type full
_refine_ls_number_parameters 885
_refine_ls_number_reflns 11547
_refine_ls_number_restraints 147
_refine_ls_restrained_S_all 1.024
_refine_ls_R_factor_all 0.0356
_refine_ls_R_factor_gt 0.0325
_refine_ls_shift/su_max 0.000
_refine_ls_shift/su_mean 0.000
_refine_ls_structure_factor_coef Fsqd
_refine_ls_weighting_details 'w=1/[\s^2^(Fo^2^)+(0.0516P)^2^+0.1707P] where P=(Fo^2^+2Fc^2^)/3'
_refine_ls_weighting_scheme calc
_refine_ls_wR_factor_gt 0.0831
_refine_ls_wR_factor_ref 0.0856
_reflns_Friedel_coverage 0.934
_reflns_Friedel_fraction_full 0.987
_reflns_Friedel_fraction_max 0.982
_reflns_number_gt 10791
_reflns_number_total 11547
_reflns_threshold_expression 'I > 2\s(I)'
_cod_data_source_file jo7b01113_si_002.cif
_cod_data_source_block 8a
_cod_original_cell_volume 2966.42(7)
_cod_database_code 4032577
_shelx_shelxl_version_number 2016/6
_chemical_oxdiff_formula 'C33 H31 N5 O4'
_shelx_space_group_comment
;
The symmetry employed for this shelxl refinement is uniquely defined
by the following loop, which should always be used as a source of
symmetry information in preference to the above space-group names.
They are only intended as comments.
;
_reflns_odcompleteness_completeness 99.98
_reflns_odcompleteness_iscentric 1
_reflns_odcompleteness_theta 71.98
_olex2_refinement_description
;
1. Fixed Uiso
 At 1.2 times of:
  All C(H) groups
 At 1.5 times of:
  All C(H,H,H) groups
2. Restrained distances
 C35D-C30D = C35D-C34D
 1.39 with sigma of 0.02
3. Uiso/Uaniso restraints and constraints
C30C \\sim C30E \\sim C31C \\sim C31E \\sim C32C \\sim C32E \\sim C33C \\sim
C33E \\sim C34C \\sim C34E \\sim C35C: within 2A with sigma of 0.008 and sigma
for terminal atoms of 0.004
C30D \\sim C31D \\sim C32D \\sim C33D \\sim C34D \\sim C35D: within 2A with
sigma of 0.008 and sigma for terminal atoms of 0.004
C30E \\sim C31C \\sim C31E \\sim C32C \\sim C32E \\sim C33C \\sim C33E \\sim
C34C \\sim C34E \\sim C35C \\sim C35E: within 2A with sigma of 0.008 and sigma
for terminal atoms of 0.004
C30F \\sim C31F \\sim C32F \\sim C33F \\sim C34F \\sim C35F: within 2A with
sigma of 0.008 and sigma for terminal atoms of 0.004
4. Others
 Sof(C30F)=Sof(C31F)=Sof(H31F)=Sof(C32F)=Sof(H32F)=Sof(C33F)=Sof(H33F)=
 Sof(C34F)=Sof(H34F)=Sof(C35F)=Sof(H35F)=1-FVAR(1)
 Sof(C30E)=Sof(C31E)=Sof(H31E)=Sof(C32E)=Sof(H32E)=Sof(C33E)=Sof(H33E)=
 Sof(C34E)=Sof(H34E)=Sof(C35E)=Sof(H35E)=FVAR(1)
 Sof(C30D)=Sof(C31D)=Sof(H31D)=Sof(C32D)=Sof(H32D)=Sof(C33D)=Sof(H33D)=
 Sof(C34D)=Sof(H34D)=Sof(C35D)=Sof(H35D)=1-FVAR(2)
 Sof(C30C)=Sof(C31C)=Sof(H31C)=Sof(C32C)=Sof(H32C)=Sof(C33C)=Sof(H33C)=
 Sof(C34C)=Sof(H34C)=Sof(C35C)=Sof(H35C)=FVAR(2)
5.a Aromatic/amide H refined with riding coordinates:
 C21A(H21A), C22A(H22A), C23A(H23A), C24A(H24A), C25A(H25A), C31C(H31C),
 C31D(H31D), C32C(H32C), C32D(H32D), C33C(H33C), C33D(H33D), C34C(H34C),
 C34D(H34D), C35C(H35C), C35D(H35D), C37A(H37A), C38A(H38A), C39A(H39A),
 C40A(H40A), C41A(H41A), C21B(H21B), C22B(H22B), C23B(H23B), C24B(H24B),
 C25B(H25B), C31E(H31E), C31F(H31F), C32E(H32E), C32F(H32F), C33E(H33E),
 C33F(H33F), C34E(H34E), C34F(H34F), C35E(H35E), C35F(H35F), C37B(H37B),
 C38B(H38B), C39B(H39B), C40B(H40B), C41B(H41B)
5.b Idealised Me refined as rotating group:
 C16A(H16A,H16B,H16C), C17A(H17A,H17B,H17C), C18A(H18A,H18B,H18C), C26A(H26A,
 H26B,H26C), C27A(H27A,H27B,H27C), C16B(H16D,H16E,H16F), C17B(H17D,H17E,H17F),
 C18B(H18D,H18E,H18F), C26B(H26D,H26E,H26F), C27B(H27D,H27E,H27F)
;
_olex2_submission_special_instructions 'No special instructions were received'
_oxdiff_exptl_absorpt_empirical_details
;
Empirical correction (ABSPACK) includes:
- Absorption correction using spherical harmonics
- Frame scaling
;
_oxdiff_exptl_absorpt_empirical_full_max 1.184
_oxdiff_exptl_absorpt_empirical_full_min 0.828

loop_
_space_group_symop_operation_xyz
'x, y, z'
'-x, y+1/2, -z'

loop_
_atom_site_label
_atom_site_type_symbol
_atom_site_fract_x
_atom_site_fract_y
_atom_site_fract_z
_atom_site_U_iso_or_equiv
_atom_site_adp_type
_atom_site_occupancy
_atom_site_site_symmetry_order
_atom_site_calc_flag
_atom_site_refinement_flags_posn
_atom_site_refinement_flags_adp
_atom_site_refinement_flags_occupancy
_atom_site_disorder_assembly
_atom_site_disorder_group
O13A O 0.29768(18) 0.64254(8) 1.12641(16) 0.0475(4) Uani 1 1 d . . . . .
O14A O 0.33341(16) 0.70135(7) 0.99928(14) 0.0393(3) Uani 1 1 d . . . . .
O19A O 0.70519(17) 0.69832(7) 1.17370(13) 0.0403(3) Uani 1 1 d . . . . .
O42A O 0.69341(16) 0.56642(7) 1.20046(14) 0.0387(3) Uani 1 1 d . . . . .
N3A N 0.62615(18) 0.73481(8) 0.98688(16) 0.0338(4) Uani 1 1 d . . . . .
N4A N 0.53207(18) 0.72015(8) 0.87423(16) 0.0347(4) Uani 1 1 d . . . . .
N8A N 0.89630(19) 0.62007(8) 1.06144(16) 0.0354(4) Uani 1 1 d . . . . .
N9A N 0.87674(18) 0.59821(8) 1.15799(16) 0.0337(4) Uani 1 1 d . . . . .
N11A N 0.45742(19) 0.62593(8) 1.04929(17) 0.0359(4) Uani 1 1 d . . . . .
H11A H 0.498(3) 0.6007(13) 1.103(3) 0.043(7) Uiso 1 1 d . . . . .
C1A C 0.5526(2) 0.64791(9) 1.00104(18) 0.0318(4) Uani 1 1 d . . . . .
C2A C 0.6371(2) 0.69653(9) 1.06911(18) 0.0324(4) Uani 1 1 d . . . . .
C5A C 0.4861(2) 0.67261(9) 0.88024(19) 0.0341(4) Uani 1 1 d . . . . .
C6A C 0.6596(2) 0.60238(9) 1.00696(18) 0.0329(4) Uani 1 1 d . . . . .
C7A C 0.7773(2) 0.62299(9) 0.97621(19) 0.0335(4) Uani 1 1 d . . . . .
C10A C 0.7408(2) 0.58673(9) 1.13456(19) 0.0332(4) Uani 1 1 d . . . . .
C12A C 0.3560(2) 0.65662(10) 1.0640(2) 0.0369(5) Uani 1 1 d . . . . .
C15A C 0.2177(3) 0.73868(11) 0.9858(3) 0.0479(6) Uani 1 1 d . . . . .
C16A C 0.0818(3) 0.70826(16) 0.9319(4) 0.0726(10) Uani 1 1 d . . . . .
H16A H 0.076925 0.690444 0.859995 0.109 Uiso 1 1 calc GR . . . .
H16B H 0.004587 0.733730 0.913902 0.109 Uiso 1 1 calc GR . . . .
H16C H 0.076122 0.680966 0.987128 0.109 Uiso 1 1 calc GR . . . .
C17A C 0.2384(5) 0.76322(14) 1.1027(3) 0.0734(10) Uani 1 1 d . . . . .
H17A H 0.226165 0.735225 1.153790 0.110 Uiso 1 1 calc GR . . . .
H17B H 0.170385 0.792101 1.091804 0.110 Uiso 1 1 calc GR . . . .
H17C H 0.332010 0.778256 1.138459 0.110 Uiso 1 1 calc GR . . . .
C18A C 0.2314(3) 0.78060(12) 0.9019(3) 0.0517(6) Uani 1 1 d . . . . .
H18A H 0.321475 0.798584 0.937237 0.078 Uiso 1 1 calc GR . . . .
H18B H 0.157410 0.807494 0.884930 0.078 Uiso 1 1 calc GR . . . .
H18C H 0.224134 0.762822 0.829254 0.078 Uiso 1 1 calc GR . . . .
C20A C 0.6987(2) 0.78461(9) 1.0040(2) 0.0349(4) Uani 1 1 d . . . . .
C21A C 0.7351(3) 0.81149(12) 1.1094(3) 0.0539(7) Uani 1 1 d . . . . .
H21A H 0.708398 0.797544 1.168798 0.065 Uiso 1 1 calc R . . . .
C22A C 0.8108(4) 0.85890(13) 1.1273(3) 0.0608(8) Uani 1 1 d . . . . .
H22A H 0.837144 0.877272 1.199831 0.073 Uiso 1 1 calc R . . . .
C23A C 0.8484(3) 0.87976(11) 1.0410(3) 0.0498(6) Uani 1 1 d . . . . .
H23A H 0.900438 0.912320 1.053867 0.060 Uiso 1 1 calc R . . . .
C24A C 0.8100(3) 0.85304(12) 0.9360(2) 0.0494(6) Uani 1 1 d . . . . .
H24A H 0.835367 0.867451 0.876273 0.059 Uiso 1 1 calc R . . . .
C25A C 0.7347(3) 0.80540(11) 0.9164(2) 0.0420(5) Uani 1 1 d . . . . .
H25A H 0.708206 0.787235 0.843567 0.050 Uiso 1 1 calc R . . . .
C26A C 0.3756(2) 0.64764(11) 0.7775(2) 0.0444(5) Uani 1 1 d . . . . .
H26A H 0.328288 0.675831 0.720562 0.067 Uiso 1 1 calc GR . . . .
H26B H 0.308795 0.629375 0.802635 0.067 Uiso 1 1 calc GR . . . .
H26C H 0.416816 0.621232 0.741660 0.067 Uiso 1 1 calc GR . . . .
C27A C 0.5939(2) 0.55148(10) 0.9371(2) 0.0407(5) Uani 1 1 d . . . . .
H27A H 0.550514 0.560520 0.853974 0.061 Uiso 1 1 calc GR . . . .
H27B H 0.523625 0.537362 0.963623 0.061 Uiso 1 1 calc GR . . . .
H27C H 0.665546 0.524000 0.949139 0.061 Uiso 1 1 calc GR . . . .
C28A C 0.7614(2) 0.63896(10) 0.86164(19) 0.0369(5) Uani 1 1 d . . . . .
C29A C 0.7360(2) 0.64990(10) 0.7616(2) 0.0395(5) Uani 1 1 d . . . . .
C30C C 0.6975(7) 0.6643(4) 0.6412(8) 0.0381(13) Uani 0.80(2) 1 d . U P A 1
C30D C 0.722(5) 0.657(2) 0.640(4) 0.057(7) Uani 0.20(2) 1 d D U P A 2
C31C C 0.7808(6) 0.6502(3) 0.5805(6) 0.0444(12) Uani 0.80(2) 1 d . U P A 1
H31C H 0.865505 0.631574 0.620221 0.053 Uiso 0.80(2) 1 calc R . P A 1
C31D C 0.827(4) 0.6419(13) 0.608(3) 0.057(5) Uani 0.20(2) 1 d . U P A 2
H31D H 0.909133 0.625583 0.661640 0.068 Uiso 0.20(2) 1 calc R . P A 2
C32C C 0.7417(9) 0.6629(2) 0.4636(6) 0.0504(16) Uani 0.80(2) 1 d . U P A 1
H32C H 0.798815 0.652980 0.423172 0.060 Uiso 0.80(2) 1 calc R . P A 1
C32D C 0.810(5) 0.6512(11) 0.496(2) 0.063(6) Uani 0.20(2) 1 d . U P A 2
H32D H 0.879638 0.642187 0.468217 0.076 Uiso 0.20(2) 1 calc R . P A 2
C33C C 0.6172(9) 0.6904(3) 0.4056(4) 0.0519(15) Uani 0.80(2) 1 d . U P A 1
H33C H 0.589006 0.698702 0.324989 0.062 Uiso 0.80(2) 1 calc R . P A 1
C33D C 0.683(5) 0.6749(13) 0.421(2) 0.057(6) Uani 0.20(2) 1 d . U P A 2
H33D H 0.671710 0.682050 0.343150 0.068 Uiso 0.20(2) 1 calc R . P A 2
C34C C 0.5347(6) 0.7056(3) 0.4645(5) 0.0503(13) Uani 0.80(2) 1 d . U P A 1
H34C H 0.450751 0.724595 0.424478 0.060 Uiso 0.80(2) 1 calc R . P A 1
C34D C 0.578(4) 0.6880(13) 0.4519(17) 0.060(6) Uani 0.20(2) 1 d D U P A 2
H34D H 0.494245 0.702974 0.397805 0.072 Uiso 0.20(2) 1 calc R . P A 2
C35C C 0.5745(5) 0.6933(3) 0.5818(6) 0.0432(12) Uani 0.80(2) 1 d . U P A 1
H35C H 0.518509 0.704449 0.622297 0.052 Uiso 0.80(2) 1 calc R . P A 1
C35D C 0.599(4) 0.6783(14) 0.569(2) 0.058(6) Uani 0.20(2) 1 d D U P A 2
H35D H 0.529356 0.686538 0.597328 0.069 Uiso 0.20(2) 1 calc R . P A 2
C36A C 0.9938(2) 0.59400(9) 1.26502(19) 0.0345(4) Uani 1 1 d . . . . .
C37A C 1.1176(2) 0.61662(10) 1.2733(2) 0.0400(5) Uani 1 1 d . . . . .
H37A H 1.124581 0.633902 1.207456 0.048 Uiso 1 1 calc R . . . .
C38A C 1.2314(2) 0.61403(11) 1.3775(2) 0.0464(6) Uani 1 1 d . . . . .
H38A H 1.316594 0.629605 1.383084 0.056 Uiso 1 1 calc R . . . .
C39A C 1.2223(3) 0.58910(12) 1.4733(2) 0.0493(6) Uani 1 1 d . . . . .
H39A H 1.300761 0.587553 1.544936 0.059 Uiso 1 1 calc R . . . .
C40A C 1.0994(3) 0.56655(17) 1.4644(3) 0.0694(10) Uani 1 1 d . . . . .
H40A H 1.093230 0.549156 1.530393 0.083 Uiso 1 1 calc R . . . .
C41A C 0.9838(3) 0.56868(15) 1.3608(3) 0.0612(8) Uani 1 1 d . . . . .
H41A H 0.898833 0.552973 1.355532 0.073 Uiso 1 1 calc R . . . .
O13B O 0.11826(15) 0.42094(8) 0.28033(15) 0.0450(4) Uani 1 1 d . . . . .
O14B O 0.28493(15) 0.38931(7) 0.44882(14) 0.0377(3) Uani 1 1 d . . . . .
O19B O 0.50552(17) 0.35941(7) 0.30003(15) 0.0438(4) Uani 1 1 d . . . . .
O42B O 0.41833(15) 0.47866(7) 0.15136(14) 0.0396(4) Uani 1 1 d . . . . .
N3B N 0.62146(18) 0.36687(8) 0.50084(16) 0.0352(4) Uani 1 1 d . . . . .
N4B N 0.61402(18) 0.40146(8) 0.58903(16) 0.0368(4) Uani 1 1 d . . . . .
N8B N 0.76032(17) 0.44964(8) 0.32494(16) 0.0342(4) Uani 1 1 d . . . . .
N9B N 0.64554(17) 0.44833(8) 0.22043(15) 0.0324(4) Uani 1 1 d . . . . .
N11B N 0.34025(18) 0.45079(9) 0.34347(18) 0.0392(4) Uani 1 1 d . . . . .
H11B H 0.316(3) 0.4653(14) 0.274(3) 0.053(8) Uiso 1 1 d . . . . .
C1B C 0.4856(2) 0.43992(9) 0.40785(18) 0.0331(4) Uani 1 1 d . . . . .
C2B C 0.5342(2) 0.38301(9) 0.3915(2) 0.0350(4) Uani 1 1 d . . . . .
C5B C 0.5356(2) 0.44159(10) 0.53983(19) 0.0355(4) Uani 1 1 d . . . . .
C6B C 0.5681(2) 0.48064(9) 0.36039(18) 0.0320(4) Uani 1 1 d . . . . .
C7B C 0.7212(2) 0.46740(9) 0.40527(19) 0.0329(4) Uani 1 1 d . . . . .
C10B C 0.5290(2) 0.46931(9) 0.22972(18) 0.0316(4) Uani 1 1 d . . . . .
C12B C 0.2355(2) 0.41938(10) 0.3518(2) 0.0368(5) Uani 1 1 d . . . . .
C15B C 0.1927(2) 0.35164(10) 0.4778(2) 0.0406(5) Uani 1 1 d . . . . .
C16B C 0.0752(3) 0.38234(14) 0.4917(3) 0.0594(7) Uani 1 1 d . . . . .
H16D H 0.111275 0.415343 0.537094 0.089 Uiso 1 1 calc GR . . . .
H16E H 0.031762 0.359559 0.532556 0.089 Uiso 1 1 calc GR . . . .
H16F H 0.006374 0.392022 0.414582 0.089 Uiso 1 1 calc GR . . . .
C17B C 0.1436(3) 0.30756(13) 0.3860(3) 0.0559(7) Uani 1 1 d . . . . .
H17D H 0.078421 0.322927 0.312545 0.084 Uiso 1 1 calc GR . . . .
H17E H 0.097469 0.279034 0.412304 0.084 Uiso 1 1 calc GR . . . .
H17F H 0.223187 0.292232 0.373748 0.084 Uiso 1 1 calc GR . . . .
C18B C 0.2907(3) 0.32892(12) 0.5939(2) 0.0507(6) Uani 1 1 d . . . . .
H18D H 0.371963 0.313377 0.584741 0.076 Uiso 1 1 calc GR . . . .
H18E H 0.243303 0.300722 0.619803 0.076 Uiso 1 1 calc GR . . . .
H18F H 0.320112 0.357994 0.651991 0.076 Uiso 1 1 calc GR . . . .
C20B C 0.7199(2) 0.32416(9) 0.5327(2) 0.0382(5) Uani 1 1 d . . . . .
C21B C 0.7309(3) 0.28956(11) 0.4478(3) 0.0532(6) Uani 1 1 d . . . . .
H21B H 0.669078 0.292910 0.368508 0.064 Uiso 1 1 calc R . . . .
C22B C 0.8338(3) 0.25006(12) 0.4812(3) 0.0594(7) Uani 1 1 d . . . . .
H22B H 0.843161 0.226907 0.423618 0.071 Uiso 1 1 calc R . . . .
C23B C 0.9224(3) 0.24399(11) 0.5963(3) 0.0550(7) Uani 1 1 d . . . . .
H23B H 0.990371 0.216201 0.618350 0.066 Uiso 1 1 calc R . . . .
C24B C 0.9113(3) 0.27867(14) 0.6792(3) 0.0577(7) Uani 1 1 d . . . . .
H24B H 0.972929 0.274987 0.758414 0.069 Uiso 1 1 calc R . . . .
C25B C 0.8109(3) 0.31898(12) 0.6481(2) 0.0505(6) Uani 1 1 d . . . . .
H25B H 0.804713 0.342902 0.705695 0.061 Uiso 1 1 calc R . . . .
C26B C 0.4984(3) 0.48275(11) 0.6101(2) 0.0453(5) Uani 1 1 d . . . . .
H26D H 0.520495 0.468767 0.689137 0.068 Uiso 1 1 calc GR . . . .
H26E H 0.399112 0.490582 0.573318 0.068 Uiso 1 1 calc GR . . . .
H26F H 0.551063 0.515996 0.614270 0.068 Uiso 1 1 calc GR . . . .
C27B C 0.5402(2) 0.54010(10) 0.3784(2) 0.0397(5) Uani 1 1 d . . . . .
H27D H 0.575886 0.548122 0.462129 0.060 Uiso 1 1 calc GR . . . .
H27E H 0.440319 0.546922 0.343853 0.060 Uiso 1 1 calc GR . . . .
H27F H 0.586568 0.563303 0.340701 0.060 Uiso 1 1 calc GR . . . .
C28B C 0.8161(2) 0.47715(10) 0.5207(2) 0.0371(5) Uani 1 1 d . . . . .
C29B C 0.8914(2) 0.48841(10) 0.6185(2) 0.0396(5) Uani 1 1 d . . . . .
C30E C 0.9937(16) 0.5025(9) 0.7277(15) 0.037(3) Uani 0.512(11) 1 d . U P B 1
C30F C 0.9696(14) 0.5026(8) 0.7436(14) 0.033(3) Uani 0.488(11) 1 d . U P B 2
C31E C 1.1311(7) 0.4923(3) 0.7585(6) 0.0409(14) Uani 0.512(11) 1 d . U P B 1
H31E H 1.162728 0.475848 0.704232 0.049 Uiso 0.512(11) 1 calc R . P B 1
C31F C 1.1117(8) 0.5135(5) 0.7800(7) 0.053(2) Uani 0.488(11) 1 d . U P B 2
H31F H 1.155713 0.510918 0.726189 0.064 Uiso 0.488(11) 1 calc R . P B 2
C32E C 1.2237(6) 0.5058(3) 0.8682(7) 0.0492(16) Uani 0.512(11) 1 d . U P B 1
H32E H 1.319050 0.497769 0.889837 0.059 Uiso 0.512(11) 1 calc R . P B 1
C32F C 1.1881(10) 0.5283(5) 0.8965(9) 0.058(3) Uani 0.488(11) 1 d . U P B 2
H32F H 1.284146 0.536000 0.921633 0.070 Uiso 0.488(11) 1 calc R . P B 2
C33E C 1.1799(12) 0.5312(3) 0.9487(9) 0.054(3) Uani 0.512(11) 1 d . U P B 1
H33E H 1.244542 0.540553 1.024326 0.065 Uiso 0.512(11) 1 calc R . P B 1
C33F C 1.1242(9) 0.5317(3) 0.9746(8) 0.0491(18) Uani 0.488(11) 1 d . U P B 2
H33F H 1.175325 0.543316 1.052414 0.059 Uiso 0.488(11) 1 calc R . P B 2
C34E C 1.0440(9) 0.5421(3) 0.9164(6) 0.059(2) Uani 0.512(11) 1 d . U P B 1
H34E H 1.013279 0.560103 0.969609 0.071 Uiso 0.512(11) 1 calc R . P B 1
C34F C 0.9871(6) 0.5184(3) 0.9406(5) 0.0449(17) Uani 0.488(11) 1 d . U P B 2
H34F H 0.944823 0.519178 0.995778 0.054 Uiso 0.488(11) 1 calc R . P B 2
C35E C 0.9477(7) 0.5275(4) 0.8067(5) 0.0514(18) Uani 0.512(11) 1 d . U P B 1
H35E H 0.852009 0.534601 0.785899 0.062 Uiso 0.512(11) 1 calc R . P B 1
C35F C 0.9098(6) 0.5037(3) 0.8256(5) 0.0413(15) Uani 0.488(11) 1 d . U P B 2
H35F H 0.814996 0.494287 0.802924 0.050 Uiso 0.488(11) 1 calc R . P B 2
C36B C 0.6638(2) 0.43350(10) 0.1169(2) 0.0384(5) Uani 1 1 d . . . . .
C37B C 0.7950(3) 0.43703(13) 0.1142(2) 0.0521(7) Uani 1 1 d . . . . .
H37B H 0.872171 0.448320 0.181136 0.063 Uiso 1 1 calc R . . . .
C38B C 0.8105(4) 0.42372(17) 0.0118(3) 0.0722(11) Uani 1 1 d . . . . .
H38B H 0.899659 0.425543 0.008919 0.087 Uiso 1 1 calc R . . . .
C39B C 0.6987(4) 0.40783(15) -0.0863(3) 0.0721(10) Uani 1 1 d . . . . .
H39B H 0.710401 0.399834 -0.156741 0.087 Uiso 1 1 calc R . . . .
C40B C 0.5702(4) 0.40369(12) -0.0813(2) 0.0581(7) Uani 1 1 d . . . . .
H40B H 0.493476 0.392319 -0.148500 0.070 Uiso 1 1 calc R . . . .
C41B C 0.5506(3) 0.41587(10) 0.0207(2) 0.0455(5) Uani 1 1 d . . . . .
H41B H 0.462144 0.412209 0.024277 0.055 Uiso 1 1 calc R . . . .

loop_
_atom_site_aniso_label
_atom_site_aniso_U_11
_atom_site_aniso_U_22
_atom_site_aniso_U_33
_atom_site_aniso_U_23
_atom_site_aniso_U_13
_atom_site_aniso_U_12
O13A 0.0495(9) 0.0534(10) 0.0514(10) 0.0032(8) 0.0326(8) -0.0075(8)
O14A 0.0386(8) 0.0415(9) 0.0434(8) 0.0011(7) 0.0221(7) -0.0023(7)
O19A 0.0484(9) 0.0427(9) 0.0278(7) 0.0009(6) 0.0125(7) -0.0058(7)
O42A 0.0363(7) 0.0447(9) 0.0360(8) 0.0097(6) 0.0152(6) -0.0050(6)
N3A 0.0360(9) 0.0369(10) 0.0297(9) 0.0038(7) 0.0140(7) -0.0031(7)
N4A 0.0339(8) 0.0416(10) 0.0296(8) 0.0036(7) 0.0134(7) 0.0006(7)
N8A 0.0364(9) 0.0407(10) 0.0327(9) 0.0045(7) 0.0175(8) -0.0024(7)
N9A 0.0317(8) 0.0398(10) 0.0298(9) 0.0050(7) 0.0121(7) -0.0044(7)
N11A 0.0338(9) 0.0404(10) 0.0362(10) 0.0064(8) 0.0167(8) -0.0032(8)
C1A 0.0317(9) 0.0372(11) 0.0280(9) 0.0024(8) 0.0130(8) -0.0046(8)
C2A 0.0337(9) 0.0354(11) 0.0301(10) 0.0023(8) 0.0144(8) -0.0027(8)
C5A 0.0330(9) 0.0415(12) 0.0294(10) 0.0027(8) 0.0137(8) 0.0011(8)
C6A 0.0327(9) 0.0362(11) 0.0302(10) 0.0025(8) 0.0127(8) -0.0032(8)
C7A 0.0364(10) 0.0362(11) 0.0314(10) 0.0013(8) 0.0168(9) -0.0012(8)
C10A 0.0324(9) 0.0343(11) 0.0320(10) 0.0031(8) 0.0116(8) -0.0030(8)
C12A 0.0346(10) 0.0423(13) 0.0358(11) -0.0026(9) 0.0157(9) -0.0073(9)
C15A 0.0480(13) 0.0452(14) 0.0590(16) 0.0034(11) 0.0301(12) 0.0047(11)
C16A 0.0411(14) 0.073(2) 0.099(3) 0.0238(19) 0.0224(16) 0.0022(14)
C17A 0.114(3) 0.0561(19) 0.073(2) 0.0013(15) 0.061(2) 0.0105(18)
C18A 0.0580(15) 0.0445(14) 0.0564(16) 0.0060(11) 0.0265(13) 0.0047(11)
C20A 0.0320(10) 0.0338(11) 0.0409(11) 0.0061(9) 0.0163(9) 0.0010(8)
C21A 0.0766(18) 0.0456(14) 0.0512(15) -0.0065(11) 0.0376(14) -0.0185(13)
C22A 0.084(2) 0.0466(16) 0.0607(18) -0.0103(13) 0.0378(16) -0.0193(14)
C23A 0.0503(13) 0.0359(13) 0.0652(17) 0.0049(11) 0.0247(13) -0.0076(10)
C24A 0.0479(13) 0.0503(15) 0.0552(15) 0.0160(12) 0.0255(12) -0.0047(11)
C25A 0.0431(11) 0.0461(13) 0.0387(12) 0.0090(10) 0.0181(10) -0.0040(10)
C26A 0.0432(11) 0.0496(13) 0.0332(11) 0.0020(10) 0.0068(9) -0.0012(10)
C27A 0.0415(11) 0.0370(12) 0.0398(12) -0.0003(9) 0.0115(10) -0.0033(9)
C28A 0.0374(10) 0.0430(12) 0.0341(11) 0.0024(9) 0.0181(9) -0.0001(9)
C29A 0.0425(11) 0.0451(12) 0.0356(12) -0.0005(10) 0.0203(10) -0.0059(10)
C30C 0.044(2) 0.046(3) 0.029(2) -0.0028(17) 0.020(2) -0.0118(17)
C30D 0.076(13) 0.056(11) 0.046(9) 0.003(8) 0.030(9) -0.020(10)
C31C 0.055(2) 0.047(2) 0.039(3) -0.0042(18) 0.027(2) -0.0074(18)
C31D 0.089(13) 0.053(9) 0.043(9) -0.003(7) 0.043(8) -0.021(10)
C32C 0.070(4) 0.050(3) 0.039(3) -0.004(2) 0.030(3) -0.014(3)
C32D 0.100(14) 0.055(9) 0.042(8) -0.004(7) 0.036(9) -0.020(10)
C33C 0.073(3) 0.054(3) 0.0299(19) -0.0019(17) 0.021(2) -0.024(2)
C33D 0.085(13) 0.062(10) 0.032(8) -0.003(7) 0.032(8) -0.021(10)
C34C 0.053(2) 0.060(3) 0.0332(19) 0.0047(17) 0.0116(16) -0.0152(18)
C34D 0.081(12) 0.067(10) 0.035(7) 0.005(7) 0.026(7) -0.025(9)
C35C 0.0420(19) 0.053(3) 0.034(2) 0.0046(18) 0.0143(15) -0.0076(17)
C35D 0.075(12) 0.064(11) 0.040(8) 0.004(7) 0.029(8) -0.025(9)
C36A 0.0324(10) 0.0354(11) 0.0342(11) 0.0003(8) 0.0113(9) -0.0005(8)
C37A 0.0338(10) 0.0441(13) 0.0432(12) 0.0005(9) 0.0162(10) -0.0014(9)
C38A 0.0324(10) 0.0507(15) 0.0525(14) -0.0044(11) 0.0124(10) -0.0018(10)
C39A 0.0384(12) 0.0578(16) 0.0387(13) -0.0049(11) 0.0008(10) 0.0028(11)
C40A 0.0512(15) 0.103(3) 0.0410(15) 0.0242(16) 0.0039(12) -0.0120(16)
C41A 0.0429(13) 0.089(2) 0.0418(14) 0.0216(14) 0.0055(11) -0.0182(14)
O13B 0.0274(7) 0.0631(11) 0.0439(9) 0.0062(8) 0.0131(7) 0.0022(7)
O14B 0.0310(7) 0.0446(9) 0.0384(8) 0.0051(7) 0.0144(6) -0.0016(6)
O19B 0.0458(9) 0.0401(9) 0.0400(9) -0.0034(7) 0.0105(7) -0.0059(7)
O42B 0.0317(7) 0.0502(10) 0.0322(8) 0.0053(7) 0.0071(6) 0.0046(7)
N3B 0.0314(8) 0.0365(10) 0.0372(9) 0.0035(7) 0.0126(7) -0.0010(7)
N4B 0.0332(8) 0.0434(10) 0.0349(9) 0.0038(8) 0.0142(7) -0.0007(8)
N8B 0.0284(8) 0.0410(10) 0.0315(9) 0.0052(7) 0.0098(7) 0.0000(7)
N9B 0.0294(8) 0.0384(10) 0.0279(8) 0.0025(7) 0.0096(7) 0.0023(7)
N11B 0.0281(8) 0.0488(11) 0.0394(10) 0.0113(9) 0.0118(8) 0.0017(8)
C1B 0.0275(9) 0.0380(11) 0.0333(11) 0.0039(8) 0.0111(8) -0.0001(8)
C2B 0.0283(9) 0.0379(12) 0.0365(11) 0.0029(9) 0.0099(8) -0.0053(8)
C5B 0.0303(9) 0.0428(12) 0.0344(11) 0.0044(9) 0.0137(8) 0.0006(8)
C6B 0.0290(9) 0.0374(11) 0.0295(10) 0.0015(8) 0.0114(8) -0.0008(8)
C7B 0.0296(9) 0.0356(11) 0.0324(10) 0.0020(8) 0.0109(8) -0.0030(8)
C10B 0.0302(9) 0.0334(10) 0.0311(10) 0.0011(8) 0.0118(8) -0.0016(8)
C12B 0.0295(10) 0.0455(12) 0.0375(11) 0.0026(9) 0.0151(9) 0.0021(8)
C15B 0.0372(11) 0.0450(13) 0.0443(12) 0.0018(10) 0.0207(10) -0.0047(9)
C16B 0.0521(15) 0.071(2) 0.0697(18) 0.0103(15) 0.0395(14) 0.0066(13)
C17B 0.0611(16) 0.0531(16) 0.0484(15) -0.0034(12) 0.0155(13) -0.0142(13)
C18B 0.0572(14) 0.0505(15) 0.0458(13) 0.0068(11) 0.0215(12) -0.0071(12)
C20B 0.0305(10) 0.0352(11) 0.0492(13) 0.0080(9) 0.0159(9) -0.0026(8)
C21B 0.0427(13) 0.0438(14) 0.0626(17) -0.0095(12) 0.0088(12) 0.0005(11)
C22B 0.0507(14) 0.0435(15) 0.077(2) -0.0108(14) 0.0176(14) 0.0017(12)
C23B 0.0452(13) 0.0422(14) 0.079(2) 0.0145(13) 0.0262(14) 0.0068(11)
C24B 0.0491(14) 0.072(2) 0.0562(16) 0.0255(14) 0.0249(13) 0.0189(13)
C25B 0.0485(13) 0.0638(17) 0.0452(13) 0.0160(12) 0.0246(12) 0.0162(12)
C26B 0.0511(13) 0.0511(15) 0.0382(12) 0.0052(10) 0.0221(11) 0.0083(11)
C27B 0.0443(11) 0.0381(12) 0.0394(12) 0.0016(9) 0.0192(10) 0.0006(9)
C28B 0.0302(9) 0.0429(12) 0.0371(12) 0.0020(9) 0.0118(9) -0.0052(9)
C29B 0.0326(10) 0.0426(12) 0.0380(12) 0.0002(9) 0.0075(9) -0.0025(9)
C30E 0.036(5) 0.037(3) 0.035(4) 0.000(3) 0.011(3) 0.004(4)
C30F 0.022(4) 0.035(3) 0.033(5) 0.000(4) 0.001(3) -0.003(3)
C31E 0.034(3) 0.039(3) 0.040(3) 0.000(2) 0.005(2) -0.001(2)
C31F 0.038(3) 0.072(5) 0.042(3) 0.008(3) 0.007(3) -0.021(3)
C32E 0.039(3) 0.041(3) 0.052(3) -0.004(2) 0.001(2) -0.003(2)
C32F 0.042(3) 0.068(5) 0.048(4) 0.000(4) -0.002(4) -0.028(3)
C33E 0.058(4) 0.039(3) 0.040(4) -0.010(3) -0.007(4) 0.005(3)
C33F 0.046(4) 0.040(3) 0.044(4) -0.002(2) -0.002(3) -0.003(3)
C34E 0.059(4) 0.063(4) 0.041(3) -0.014(3) 0.003(3) 0.019(3)
C34F 0.040(3) 0.046(3) 0.041(3) -0.008(2) 0.007(2) 0.011(2)
C35E 0.043(3) 0.063(4) 0.038(3) -0.010(3) 0.005(2) 0.016(3)
C35F 0.030(2) 0.047(3) 0.040(3) -0.008(2) 0.006(2) 0.005(2)
C36B 0.0443(11) 0.0404(12) 0.0324(11) 0.0066(9) 0.0169(9) 0.0123(9)
C37B 0.0468(13) 0.0762(19) 0.0378(13) 0.0140(12) 0.0214(11) 0.0264(13)
C38B 0.0736(19) 0.106(3) 0.0497(17) 0.0268(17) 0.0382(16) 0.0522(19)
C39B 0.106(3) 0.077(2) 0.0409(15) 0.0125(14) 0.0367(17) 0.051(2)
C40B 0.086(2) 0.0489(15) 0.0334(12) 0.0009(11) 0.0163(13) 0.0208(14)
C41B 0.0579(14) 0.0382(13) 0.0374(12) 0.0007(9) 0.0153(11) 0.0063(10)

loop_
_atom_type_symbol
_atom_type_description
_atom_type_scat_dispersion_real
_atom_type_scat_dispersion_imag
_atom_type_scat_source
C C 0.0181 0.0091 'International Tables Vol C Tables 4.2.6.8 and 6.1.1.4'
H H 0.0000 0.0000 'International Tables Vol C Tables 4.2.6.8 and 6.1.1.4'
N N 0.0311 0.0180 'International Tables Vol C Tables 4.2.6.8 and 6.1.1.4'
O O 0.0492 0.0322 'International Tables Vol C Tables 4.2.6.8 and 6.1.1.4'

loop_
_exptl_crystal_face_index_h
_exptl_crystal_face_index_k
_exptl_crystal_face_index_l
_exptl_crystal_face_perp_dist
3 -9 4 0.0588
-2 8 -5 0.0783
-1 0 -7 0.0601
1 -11 -6 0.0579
1 1 7 0.0700
-6 6 5 0.0661
-5 -10 3 0.0741
2 15 0 0.0728
5 -10 -5 0.0528
0 -16 -2 0.0758
6 9 -3 0.0620
-1 12 5 0.0679
-3 6 7 0.0673
2 6 -7 0.0590
5 1 2 0.0623
-6 -7 1 0.0736
0 -12 5 0.0740

loop_
_geom_angle_atom_site_label_1
_geom_angle_atom_site_label_2
_geom_angle_atom_site_label_3
_geom_angle
C12A O14A C15A 122.06(17)
N4A N3A C20A 119.93(17)
C2A N3A N4A 112.86(18)
C2A N3A C20A 127.21(19)
C5A N4A N3A 108.11(17)
C7A N8A N9A 108.03(16)
N8A N9A C36A 118.02(17)
C10A N9A N8A 112.54(17)
C10A N9A C36A 129.32(18)
C12A N11A C1A 122.6(2)
N11A C1A C2A 113.97(17)
N11A C1A C5A 115.68(17)
N11A C1A C6A 107.74(18)
C2A C1A C6A 106.59(16)
C5A C1A C2A 100.12(17)
C5A C1A C6A 112.37(17)
O19A C2A N3A 128.2(2)
O19A C2A C1A 126.19(19)
N3A C2A C1A 105.46(17)
N4A C5A C1A 112.79(19)
N4A C5A C26A 121.1(2)
C26A C5A C1A 126.1(2)
C7A C6A C1A 112.61(17)
C7A C6A C10A 99.56(16)
C7A C6A C27A 111.36(18)
C10A C6A C1A 109.27(17)
C10A C6A C27A 109.07(18)
C27A C6A C1A 113.95(18)
N8A C7A C6A 113.43(18)
N8A C7A C28A 122.61(19)
C28A C7A C6A 123.67(19)
O42A C10A N9A 127.2(2)
O42A C10A C6A 126.36(19)
N9A C10A C6A 106.44(17)
O13A C12A O14A 127.5(2)
O13A C12A N11A 122.4(2)
O14A C12A N11A 110.05(18)
O14A C15A C16A 109.2(2)
O14A C15A C17A 109.6(3)
O14A C15A C18A 102.21(19)
C17A C15A C16A 112.6(3)
C17A C15A C18A 111.8(3)
C18A C15A C16A 111.0(3)
C21A C20A N3A 119.6(2)
C25A C20A N3A 119.9(2)
C25A C20A C21A 120.5(2)
C22A C21A C20A 119.3(2)
C23A C22A C21A 120.7(3)
C24A C23A C22A 119.4(2)
C23A C24A C25A 120.9(2)
C20A C25A C24A 119.2(2)
C29A C28A C7A 173.7(2)
C28A C29A C30C 176.5(3)
C28A C29A C30D 170.8(19)
C31C C30C C29A 121.2(5)
C31C C30C C35C 118.7(6)
C35C C30C C29A 120.2(6)
C31D C30D C29A 120(3)
C35D C30D C29A 114(3)
C35D C30D C31D 126(4)
C32C C31C C30C 121.1(5)
C32D C31D C30D 117(3)
C31C C32C C33C 119.3(4)
C31D C32D C33D 118(2)
C34C C33C C32C 120.6(4)
C34D C33D C32D 126(2)
C33C C34C C35C 120.1(4)
C33D C34D C35D 116(2)
C34C C35C C30C 120.3(5)
C30D C35D C34D 118(3)
C37A C36A N9A 119.1(2)
C37A C36A C41A 120.1(2)
C41A C36A N9A 120.8(2)
C36A C37A C38A 119.7(2)
C39A C38A C37A 120.6(2)
C40A C39A C38A 119.4(2)
C39A C40A C41A 121.1(3)
C36A C41A C40A 119.1(2)
C12B O14B C15B 120.39(17)
N4B N3B C20B 119.00(18)
C2B N3B N4B 112.07(18)
C2B N3B C20B 128.8(2)
C5B N4B N3B 108.38(18)
C7B N8B N9B 108.12(16)
N8B N9B C36B 118.81(16)
C10B N9B N8B 112.93(16)
C10B N9B C36B 127.62(18)
C12B N11B C1B 123.53(19)
N11B C1B C2B 115.43(18)
N11B C1B C5B 116.24(18)
N11B C1B C6B 106.67(16)
C2B C1B C6B 106.01(16)
C5B C1B C2B 100.04(17)
C5B C1B C6B 112.08(17)
O19B C2B N3B 128.3(2)
O19B C2B C1B 126.3(2)
N3B C2B C1B 105.29(18)
N4B C5B C1B 112.6(2)
N4B C5B C26B 120.9(2)
C26B C5B C1B 126.5(2)
C7B C6B C1B 112.28(17)
C7B C6B C10B 99.25(16)
C7B C6B C27B 112.85(18)
C10B C6B C1B 108.47(17)
C27B C6B C1B 113.11(17)
C27B C6B C10B 109.92(18)
N8B C7B C6B 113.32(18)
N8B C7B C28B 122.13(19)
C28B C7B C6B 124.36(19)
O42B C10B N9B 127.56(19)
O42B C10B C6B 126.44(19)
N9B C10B C6B 105.97(16)
O13B C12B O14B 127.6(2)
O13B C12B N11B 122.7(2)
O14B C12B N11B 109.75(18)
O14B C15B C16B 110.4(2)
O14B C15B C17B 109.4(2)
O14B C15B C18B 101.44(18)
C16B C15B C17B 113.1(2)
C16B C15B C18B 111.0(2)
C17B C15B C18B 110.9(2)
C21B C20B N3B 120.5(2)
C25B C20B N3B 119.4(2)
C25B C20B C21B 120.0(2)
C22B C21B C20B 119.0(3)
C23B C22B C21B 121.1(3)
C24B C23B C22B 119.3(3)
C23B C24B C25B 120.8(3)
C20B C25B C24B 119.8(3)
C29B C28B C7B 175.6(3)
C28B C29B C30E 172.4(6)
C28B C29B C30F 173.0(6)
C31E C30E C29B 123.5(12)
C31E C30E C35E 120.0(13)
C35E C30E C29B 116.5(11)
C31F C30F C29B 117.8(10)
C35F C30F C29B 123.2(10)
C35F C30F C31F 119.0(12)
C30E C31E C32E 119.8(9)
C30F C31F C32F 119.4(9)
C31E C32E C33E 121.1(7)
C33F C32F C31F 120.2(7)
C34E C33E C32E 118.6(7)
C34F C33F C32F 120.3(6)
C33E C34E C35E 121.3(6)
C33F C34F C35F 120.2(7)
C34E C35E C30E 119.2(9)
C30F C35F C34F 120.7(8)
C37B C36B N9B 119.2(2)
C41B C36B N9B 119.5(2)
C41B C36B C37B 121.4(2)
C38B C37B C36B 118.5(3)
C39B C38B C37B 121.2(3)
C40B C39B C38B 119.4(3)
C39B C40B C41B 121.1(3)
C36B C41B C40B 118.3(3)

loop_
_geom_bond_atom_site_label_1
_geom_bond_atom_site_label_2
_geom_bond_distance
O13A C12A 1.210(3)
O14A C12A 1.333(3)
O14A C15A 1.481(3)
O19A C2A 1.217(3)
O42A C10A 1.218(3)
N3A N4A 1.412(3)
N3A C2A 1.364(3)
N3A C20A 1.419(3)
N4A C5A 1.283(3)
N8A N9A 1.401(2)
N8A C7A 1.287(3)
N9A C10A 1.369(3)
N9A C36A 1.421(3)
N11A C1A 1.453(3)
N11A C12A 1.374(3)
C1A C2A 1.537(3)
C1A C5A 1.517(3)
C1A C6A 1.570(3)
C5A C26A 1.485(3)
C6A C7A 1.515(3)
C6A C10A 1.530(3)
C6A C27A 1.531(3)
C7A C28A 1.424(3)
C15A C16A 1.517(4)
C15A C17A 1.510(4)
C15A C18A 1.516(4)
C20A C21A 1.384(4)
C20A C25A 1.382(3)
C21A C22A 1.384(4)
C22A C23A 1.378(4)
C23A C24A 1.375(4)
C24A C25A 1.385(4)
C28A C29A 1.197(3)
C29A C30C 1.435(9)
C29A C30D 1.47(5)
C30C C31C 1.401(9)
C30C C35C 1.409(7)
C30D C31D 1.36(4)
C30D C35D 1.36(3)
C31C C32C 1.384(7)
C31D C32D 1.35(3)
C32C C33C 1.398(7)
C32D C33D 1.42(4)
C33C C34C 1.384(7)
C33D C34D 1.33(4)
C34C C35C 1.386(6)
C34D C35D 1.40(2)
C36A C37A 1.380(3)
C36A C41A 1.384(4)
C37A C38A 1.380(4)
C38A C39A 1.376(4)
C39A C40A 1.368(4)
C40A C41A 1.386(4)
O13B C12B 1.206(3)
O14B C12B 1.338(3)
O14B C15B 1.483(3)
O19B C2B 1.208(3)
O42B C10B 1.213(3)
N3B N4B 1.416(3)
N3B C2B 1.370(3)
N3B C20B 1.421(3)
N4B C5B 1.282(3)
N8B N9B 1.387(2)
N8B C7B 1.294(3)
N9B C10B 1.373(3)
N9B C36B 1.419(3)
N11B C1B 1.445(3)
N11B C12B 1.381(3)
C1B C2B 1.536(3)
C1B C5B 1.517(3)
C1B C6B 1.583(3)
C5B C26B 1.488(3)
C6B C7B 1.516(3)
C6B C10B 1.538(3)
C6B C27B 1.531(3)
C7B C28B 1.414(3)
C15B C16B 1.513(4)
C15B C17B 1.515(4)
C15B C18B 1.517(4)
C20B C21B 1.397(4)
C20B C25B 1.386(4)
C21B C22B 1.394(4)
C22B C23B 1.379(5)
C23B C24B 1.378(5)
C24B C25B 1.390(4)
C28B C29B 1.198(3)
C29B C30E 1.408(18)
C29B C30F 1.491(16)
C30E C31E 1.362(16)
C30E C35E 1.395(15)
C30F C31F 1.404(15)
C30F C35F 1.389(15)
C31E C32E 1.374(9)
C31F C32F 1.405(12)
C32E C33E 1.400(11)
C32F C33F 1.379(13)
C33E C34E 1.349(13)
C33F C34F 1.371(10)
C34E C35E 1.393(9)
C34F C35F 1.390(8)
C36B C37B 1.391(3)
C36B C41B 1.388(4)
C37B C38B 1.384(4)
C38B C39B 1.380(6)
C39B C40B 1.376(5)
C40B C41B 1.392(4)

loop_
_geom_hbond_atom_site_label_D
_geom_hbond_atom_site_label_H
_geom_hbond_atom_site_label_A
_geom_hbond_distance_DH
_geom_hbond_distance_HA
_geom_hbond_distance_DA
_geom_hbond_angle_DHA
N11A H11A O42A 0.89(3) 2.11(3) 2.865(3) 142(2)
N11B H11B O42B 0.88(3) 2.20(3) 2.891(2) 135(3)

loop_
_exptl_oxdiff_crystal_face_indexfrac_h
_exptl_oxdiff_crystal_face_indexfrac_k
_exptl_oxdiff_crystal_face_indexfrac_l
_exptl_oxdiff_crystal_face_x
_exptl_oxdiff_crystal_face_y
_exptl_oxdiff_crystal_face_z
3.0000 -9.0001 4.0000 -0.2706 -0.8951 0.3966
-2.0000 8.0001 -5.0000 0.1529 0.9330 -0.2723
-1.0000 0.0001 -7.0000 0.1753 0.9562 0.2867
1.0000 -10.9999 -6.0000 0.0996 0.4698 0.9039
1.0000 0.9999 7.0000 -0.1946 -0.9360 -0.3425
-6.0000 6.0001 5.0000 0.7114 -0.1005 -0.7016
-5.0000 -9.9999 3.0000 0.8886 -0.2389 0.3034
2.0000 14.9999 -0.0000 -0.5740 0.1656 -0.7879
5.0000 -10.0001 -5.0000 -0.4921 0.0884 0.9004
0.0000 -16.0000 -2.0000 0.3191 -0.0697 0.9808
6.0000 8.9999 -3.0000 -1.0111 0.1499 -0.2235
-1.0000 12.0000 5.0000 -0.1141 -0.3228 -0.9152
-3.0000 6.0000 7.0000 0.2762 -0.5602 -0.7179
2.0000 6.0000 -7.0000 -0.3664 0.8713 0.0247
5.0000 0.9998 2.0000 -0.7383 -0.5769 -0.0237
-6.0000 -6.9999 1.0000 0.9820 0.1440 0.2008
0.0000 -12.0001 5.0000 0.2083 -0.8764 0.4469
